data_4314147
loop_
_publ_author_name
'Samuel Gautron'
'Robert Giordano'
'Carole Le Berre'
'Jo\"el Jaud'
'Jean-Claude Daran'
'Philippe Serp'
'Philippe Kalck'

_publ_contact_author 'Jean-Claude Daran'
_publ_contact_author_address
;
Laboratoire de Chimie de Coordination
UPR-CNRS 8241
205, route de Narbonne
31077 Toulouse cedex, France
;
_publ_contact_author_email ' daran@lcc-toulouse.fr '
_publ_contact_author_fax ' (33) 5 61 55 30 03 '
_publ_contact_author_phone ' (33) 5 61 33 31 74 '
_publ_section_title
;
 Isolation and Structural Characterization of Anionic and Neutral
 Compounds Resulting from the Oxidative Addition of HI or CH~3~I to
 [IrI~2~(CO)~2~]^-^
;
_journal_name_full 'Inorganic Chemistry'
_journal_page_first 5523
_journal_page_last 5530
_journal_paper_doi 10.1021/ic0340938
_journal_volume 42
_journal_year 2003
_chemical_compound_source 'synthesis as described'
_chemical_formula_moiety 'C38 H31 I3 Ir1 N1 O2 P2'
_chemical_formula_sum 'C38 H31 I3 Ir N O2 P2'
_chemical_formula_weight 1168.48
_chemical_name_systematic
;
  ?
;
_space_group_IT_number 14
_symmetry_cell_setting monoclinic
_symmetry_Int_Tables_number 14
_symmetry_space_group_name_Hall '-P 2ybc'
_symmetry_space_group_name_H-M 'P 1 21/c 1'
_atom_sites_solution_hydrogens geom
_atom_sites_solution_primary direct
_atom_sites_solution_secondary difmap
_audit_creation_date 2003-01-27T14:09:18-00:00
_audit_creation_method 'WinGX routine CIF_UPDATE'
_cell_angle_alpha 90.0000(10)
_cell_angle_beta 94.713(2)
_cell_angle_gamma 90.000(2)
_cell_formula_units_Z 4
_cell_length_a 9.3661(3)
_cell_length_b 16.4735(6)
_cell_length_c 25.2247(5)
_cell_measurement_reflns_used 9171
_cell_measurement_temperature 293(2)
_cell_measurement_theta_max 27.46
_cell_measurement_theta_min 1.6
_cell_measurement_wavelength 0.71073
_cell_volume 3878.8(2)
_computing_molecular_graphics 'Ortep-3 for Windows (Farrugia, 1997)'
_computing_publication_material 'WinGX publication routines (Farrugia, 1999)'
_computing_structure_refinement 'SHELXL-97 (Sheldrick, 1997)'
_computing_structure_solution 'SHELXS-97 (Sheldrick, 1997)'
_diffrn_ambient_temperature 293(2)
_diffrn_measured_fraction_theta_full 0.996
_diffrn_measured_fraction_theta_max 0.996
_diffrn_measurement_device_type 'Nonius Kappa CCD'
_diffrn_measurement_method \w-\f
_diffrn_radiation_monochromator graphite
_diffrn_radiation_probe x-ray
_diffrn_radiation_type MoK\a
_diffrn_radiation_wavelength 0.71073
_diffrn_reflns_av_R_equivalents 0.063
_diffrn_reflns_av_unetI/netI 0.1049
_diffrn_reflns_limit_h_max 12
_diffrn_reflns_limit_h_min 0
_diffrn_reflns_limit_k_max 21
_diffrn_reflns_limit_k_min 0
_diffrn_reflns_limit_l_max 32
_diffrn_reflns_limit_l_min -32
_diffrn_reflns_number 9607
_diffrn_reflns_theta_full 27.46
_diffrn_reflns_theta_max 27.46
_diffrn_reflns_theta_min 2.58
_diffrn_standards_decay_% 0.1
_diffrn_standards_interval_count 0
_diffrn_standards_interval_time 0
_diffrn_standards_number 0
_exptl_absorpt_coefficient_mu 5.945
_exptl_absorpt_correction_T_max 0.541
_exptl_absorpt_correction_T_min 0.089
_exptl_absorpt_correction_type multi-scan
_exptl_absorpt_process_details
;
         multi-scan from symmetry-related measurements
  Sortav (Blessing 1995)
;
_exptl_crystal_colour orange
_exptl_crystal_density_diffrn 2.001
_exptl_crystal_density_method 'not measured'
_exptl_crystal_description prism
_exptl_crystal_F_000 2192
_exptl_crystal_size_max 0.5
_exptl_crystal_size_mid 0.5
_exptl_crystal_size_min 0.3
_refine_diff_density_max 1.016
_refine_diff_density_min -1.277
_refine_diff_density_rms 0.142
_refine_ls_extinction_method none
_refine_ls_goodness_of_fit_ref 0.802
_refine_ls_hydrogen_treatment mixed
_refine_ls_matrix_type full
_refine_ls_number_parameters 424
_refine_ls_number_reflns 8852
_refine_ls_number_restraints 0
_refine_ls_restrained_S_all 0.802
_refine_ls_R_factor_all 0.0822
_refine_ls_R_factor_gt 0.0401
_refine_ls_shift/su_max 0.002
_refine_ls_shift/su_mean 0
_refine_ls_structure_factor_coef Fsqd
_refine_ls_weighting_details 'calc w=1/[\s^2^(Fo^2^)+(0.0293P)^2^+0.0000P] where P=(Fo^2^+2Fc^2^)/3'
_refine_ls_weighting_scheme calc
_refine_ls_wR_factor_gt 0.0801
_refine_ls_wR_factor_ref 0.0944
_reflns_number_gt 5185
_reflns_number_total 8852
_reflns_threshold_expression >2\s(I)
_cod_data_source_file ic0340938_3.cif
_cod_data_source_block 2
_cod_original_formula_sum 'C38 H31 I3 Ir1 N1 O2 P2'
_cod_database_code 4314147

loop_
_symmetry_equiv_pos_as_xyz
'x, y, z'
'-x, y+1/2, -z+1/2'
'-x, -y, -z'
'x, -y-1/2, z-1/2'

loop_
_atom_site_label
_atom_site_type_symbol
_atom_site_fract_x
_atom_site_fract_y
_atom_site_fract_z
_atom_site_U_iso_or_equiv
_atom_site_adp_type
_atom_site_occupancy
_atom_site_symmetry_multiplicity
_atom_site_calc_flag
_atom_site_refinement_flags
_atom_site_disorder_assembly
_atom_site_disorder_group
Ir1 Ir 0.24390(3) 0.612412(17) 0.476104(10) 0.04592(9) Uani 1 1 d . . .
I1 I -0.03422(6) 0.63006(3) 0.49410(2) 0.07351(17) Uani 1 1 d . . .
I2 I 0.18317(6) 0.61795(4) 0.369960(18) 0.06632(16) Uani 1 1 d . . .
I3 I 0.30990(6) 0.78043(3) 0.479800(19) 0.05948(14) Uani 1 1 d . . .
C11 C 0.4387(11) 0.5908(6) 0.4622(3) 0.077(3) Uani 1 1 d . . .
O11 O 0.5455(6) 0.5810(4) 0.4560(2) 0.084(2) Uani 1 1 d . . .
C12 C 0.2713(9) 0.5937(5) 0.5488(3) 0.062(2) Uani 1 1 d . . .
O12 O 0.2857(8) 0.5804(4) 0.5928(2) 0.100(2) Uani 1 1 d . . .
N1 N 0.3661(5) 0.4516(3) 0.21381(18) 0.0384(12) Uani 1 1 d . . .
P1 P 0.45319(16) 0.37322(10) 0.23546(6) 0.0355(4) Uani 1 1 d . . .
P2 P 0.35452(16) 0.50054(10) 0.15960(6) 0.0361(4) Uani 1 1 d . . .
C111 C 0.6421(6) 0.3829(4) 0.2323(2) 0.0381(14) Uani 1 1 d . . .
C112 C 0.7094(7) 0.3603(4) 0.1871(3) 0.0501(17) Uani 1 1 d . . .
H112 H 0.6573 0.334 0.1592 0.06 Uiso 1 1 calc R . .
C113 C 0.8540(8) 0.3771(5) 0.1838(3) 0.063(2) Uani 1 1 d . . .
H113 H 0.8994 0.3606 0.1541 0.076 Uiso 1 1 calc R . .
C114 C 0.9293(8) 0.4178(5) 0.2243(3) 0.066(2) Uani 1 1 d . . .
H114 H 1.0252 0.4303 0.2214 0.08 Uiso 1 1 calc R . .
C115 C 0.8671(8) 0.4404(5) 0.2687(3) 0.061(2) Uani 1 1 d . . .
H115 H 0.92 0.4681 0.2958 0.073 Uiso 1 1 calc R . .
C116 C 0.7226(7) 0.4218(4) 0.2736(3) 0.0505(17) Uani 1 1 d . . .
H116 H 0.6806 0.4355 0.3045 0.061 Uiso 1 1 calc R . .
C121 C 0.4185(6) 0.3584(4) 0.3037(2) 0.0390(14) Uani 1 1 d . . .
C122 C 0.4843(7) 0.2951(4) 0.3324(2) 0.0498(17) Uani 1 1 d . . .
H122 H 0.5526 0.2636 0.3173 0.06 Uiso 1 1 calc R . .
C123 C 0.4490(8) 0.2786(5) 0.3832(3) 0.060(2) Uani 1 1 d . . .
H123 H 0.4938 0.2361 0.4023 0.072 Uiso 1 1 calc R . .
C124 C 0.3493(9) 0.3241(5) 0.4056(3) 0.066(2) Uani 1 1 d . . .
H124 H 0.327 0.3132 0.4401 0.079 Uiso 1 1 calc R . .
C125 C 0.2816(10) 0.3858(5) 0.3775(3) 0.077(2) Uani 1 1 d . . .
H125 H 0.2117 0.4158 0.3929 0.092 Uiso 1 1 calc R . .
C126 C 0.3152(9) 0.4043(4) 0.3267(3) 0.061(2) Uani 1 1 d . . .
H126 H 0.2694 0.4469 0.3081 0.073 Uiso 1 1 calc R . .
C131 C 0.3932(6) 0.2807(4) 0.2024(2) 0.0360(13) Uani 1 1 d . . .
C132 C 0.2498(7) 0.2752(5) 0.1843(3) 0.0572(19) Uani 1 1 d . . .
H132 H 0.1897 0.3194 0.1882 0.069 Uiso 1 1 calc R . .
C133 C 0.1953(9) 0.2058(6) 0.1609(3) 0.073(2) Uani 1 1 d . . .
H133 H 0.0996 0.2035 0.1479 0.088 Uiso 1 1 calc R . .
C134 C 0.2821(10) 0.1399(5) 0.1566(3) 0.072(2) Uani 1 1 d . . .
H134 H 0.2446 0.093 0.1403 0.086 Uiso 1 1 calc R . .
C135 C 0.4235(9) 0.1415(5) 0.1758(3) 0.062(2) Uani 1 1 d . . .
H135 H 0.4809 0.0957 0.1739 0.075 Uiso 1 1 calc R . .
C136 C 0.4790(8) 0.2132(4) 0.1981(3) 0.0532(17) Uani 1 1 d . . .
H136 H 0.5753 0.2158 0.2103 0.064 Uiso 1 1 calc R . .
C211 C 0.5229(6) 0.5348(4) 0.1396(2) 0.0413(15) Uani 1 1 d . . .
C212 C 0.5629(8) 0.5292(5) 0.0878(3) 0.069(2) Uani 1 1 d . . .
H212 H 0.5012 0.506 0.0612 0.082 Uiso 1 1 calc R . .
C213 C 0.6956(10) 0.5585(7) 0.0760(4) 0.092(3) Uani 1 1 d . . .
H213 H 0.7225 0.5534 0.0415 0.11 Uiso 1 1 calc R . .
C214 C 0.7866(10) 0.5941(6) 0.1132(5) 0.087(3) Uani 1 1 d . . .
H214 H 0.8743 0.6139 0.1041 0.105 Uiso 1 1 calc R . .
C215 C 0.7489(9) 0.6011(5) 0.1646(4) 0.079(3) Uani 1 1 d . . .
H215 H 0.8113 0.626 0.1902 0.095 Uiso 1 1 calc R . .
C216 C 0.6177(8) 0.5711(4) 0.1784(3) 0.0573(19) Uani 1 1 d . . .
H216 H 0.5933 0.5752 0.2133 0.069 Uiso 1 1 calc R . .
C221 C 0.2638(7) 0.4456(4) 0.1056(2) 0.0416(15) Uani 1 1 d . . .
C222 C 0.1186(7) 0.4611(4) 0.0905(3) 0.0522(17) Uani 1 1 d . . .
H222 H 0.0721 0.5039 0.1059 0.063 Uiso 1 1 calc R . .
C223 C 0.0460(9) 0.4131(5) 0.0533(3) 0.070(2) Uani 1 1 d . . .
H223 H -0.0506 0.4228 0.0438 0.084 Uiso 1 1 calc R . .
C224 C 0.1137(11) 0.3509(5) 0.0297(3) 0.071(2) Uani 1 1 d . . .
H224 H 0.0642 0.3205 0.0031 0.085 Uiso 1 1 calc R . .
C225 C 0.2538(10) 0.3332(5) 0.0448(3) 0.068(2) Uani 1 1 d . . .
H225 H 0.2971 0.2886 0.0302 0.082 Uiso 1 1 calc R . .
C226 C 0.3314(8) 0.3815(4) 0.0817(3) 0.0527(17) Uani 1 1 d . . .
H226 H 0.4281 0.3712 0.0905 0.063 Uiso 1 1 calc R . .
C231 C 0.2526(6) 0.5910(4) 0.1691(2) 0.0348(13) Uani 1 1 d . . .
C232 C 0.1960(7) 0.6089(4) 0.2165(3) 0.0491(16) Uani 1 1 d . . .
H232 H 0.211 0.5737 0.2452 0.059 Uiso 1 1 calc R . .
C233 C 0.1172(8) 0.6790(5) 0.2214(3) 0.059(2) Uani 1 1 d . . .
H233 H 0.0818 0.6915 0.2538 0.071 Uiso 1 1 calc R . .
C234 C 0.0912(8) 0.7294(5) 0.1795(3) 0.065(2) Uani 1 1 d . . .
H234 H 0.0369 0.776 0.1832 0.078 Uiso 1 1 calc R . .
C235 C 0.1441(8) 0.7125(4) 0.1314(3) 0.062(2) Uani 1 1 d . . .
H235 H 0.1245 0.7469 0.1024 0.075 Uiso 1 1 calc R . .
C236 C 0.2268(7) 0.6437(4) 0.1266(3) 0.0528(17) Uani 1 1 d . . .
H236 H 0.2655 0.6327 0.0946 0.063 Uiso 1 1 calc R . .
HY1 H 0.1991 0.5191 0.466 0.06 Uiso 1 1 d . . .

loop_
_atom_site_aniso_label
_atom_site_aniso_U_11
_atom_site_aniso_U_22
_atom_site_aniso_U_33
_atom_site_aniso_U_23
_atom_site_aniso_U_13
_atom_site_aniso_U_12
Ir1 0.05164(16) 0.04492(16) 0.04196(15) 0.00587(12) 0.00839(11) 0.00813(13)
I1 0.0616(3) 0.0581(3) 0.1055(4) 0.0091(3) 0.0357(3) 0.0017(3)
I2 0.0707(3) 0.0836(4) 0.0440(3) -0.0001(3) 0.0013(2) 0.0256(3)
I3 0.0643(3) 0.0519(3) 0.0627(3) 0.0076(2) 0.0077(2) -0.0038(2)
C11 0.094(7) 0.092(7) 0.045(4) 0.027(4) 0.009(4) 0.024(6)
O11 0.040(3) 0.134(6) 0.079(4) 0.041(4) 0.012(3) 0.033(4)
C12 0.077(6) 0.052(5) 0.058(5) 0.002(4) 0.009(4) -0.002(4)
O12 0.148(6) 0.108(6) 0.043(3) 0.009(3) 0.003(3) -0.009(4)
N1 0.039(3) 0.038(3) 0.039(3) 0.005(2) 0.007(2) 0.007(2)
P1 0.0338(8) 0.0400(9) 0.0335(8) 0.0026(7) 0.0074(6) 0.0021(7)
P2 0.0341(8) 0.0395(9) 0.0354(8) 0.0031(7) 0.0062(6) -0.0004(7)
C111 0.033(3) 0.041(4) 0.041(3) 0.003(3) 0.008(2) 0.003(3)
C112 0.046(4) 0.055(4) 0.050(4) 0.000(3) 0.011(3) -0.005(3)
C113 0.054(5) 0.070(5) 0.070(5) -0.008(4) 0.024(4) 0.013(4)
C114 0.037(4) 0.077(6) 0.086(6) -0.001(5) 0.011(4) -0.001(4)
C115 0.047(4) 0.057(5) 0.076(5) 0.005(4) -0.006(4) -0.015(4)
C116 0.050(4) 0.052(4) 0.049(4) -0.003(3) -0.001(3) -0.003(3)
C121 0.042(4) 0.041(4) 0.034(3) 0.003(3) 0.005(3) 0.001(3)
C122 0.053(4) 0.055(4) 0.043(4) 0.014(3) 0.013(3) 0.012(3)
C123 0.076(5) 0.054(5) 0.049(4) 0.012(4) 0.003(4) 0.005(4)
C124 0.098(6) 0.063(5) 0.037(4) 0.003(4) 0.019(4) 0.010(5)
C125 0.103(7) 0.079(6) 0.053(5) 0.000(4) 0.037(4) 0.023(5)
C126 0.090(6) 0.049(5) 0.048(4) 0.009(3) 0.029(4) 0.029(4)
C131 0.028(3) 0.038(4) 0.043(3) 0.004(3) 0.008(2) -0.003(3)
C132 0.040(4) 0.062(5) 0.070(5) 0.006(4) 0.008(3) 0.000(4)
C133 0.055(5) 0.077(6) 0.086(6) -0.013(5) -0.001(4) -0.027(5)
C134 0.096(7) 0.058(5) 0.065(5) -0.012(4) 0.021(5) -0.036(5)
C135 0.074(6) 0.040(4) 0.074(5) -0.004(4) 0.015(4) -0.015(4)
C136 0.051(4) 0.051(4) 0.058(4) -0.005(3) 0.005(3) -0.002(4)
C211 0.035(3) 0.045(4) 0.045(4) 0.013(3) 0.009(3) -0.002(3)
C212 0.061(5) 0.088(6) 0.058(5) 0.016(4) 0.017(4) -0.010(5)
C213 0.075(7) 0.113(9) 0.093(7) 0.025(6) 0.038(5) -0.007(6)
C214 0.049(5) 0.083(7) 0.134(9) 0.036(6) 0.026(6) -0.010(5)
C215 0.050(5) 0.061(6) 0.124(8) 0.022(5) -0.006(5) -0.021(4)
C216 0.060(5) 0.045(4) 0.067(5) 0.006(4) 0.003(4) -0.005(4)
C221 0.046(4) 0.044(4) 0.035(3) 0.001(3) 0.005(3) -0.006(3)
C222 0.048(4) 0.049(4) 0.060(4) 0.006(3) 0.006(3) -0.008(3)
C223 0.062(5) 0.078(6) 0.068(5) -0.002(5) -0.009(4) -0.022(5)
C224 0.096(7) 0.062(6) 0.051(5) -0.007(4) -0.006(4) -0.034(5)
C225 0.090(7) 0.056(5) 0.062(5) -0.010(4) 0.024(5) -0.005(5)
C226 0.057(4) 0.053(4) 0.048(4) 0.000(3) 0.004(3) 0.005(4)
C231 0.036(3) 0.033(3) 0.036(3) 0.001(2) 0.004(2) -0.004(3)
C232 0.050(4) 0.045(4) 0.051(4) 0.002(3) 0.001(3) 0.001(3)
C233 0.060(5) 0.055(5) 0.062(5) -0.017(4) -0.001(4) 0.012(4)
C234 0.064(5) 0.043(5) 0.086(6) -0.014(4) -0.010(4) 0.014(4)
C235 0.058(5) 0.040(4) 0.086(6) 0.016(4) -0.012(4) -0.004(4)
C236 0.048(4) 0.046(4) 0.064(4) 0.005(3) 0.003(3) 0.001(3)

loop_
_atom_type_symbol
_atom_type_description
_atom_type_scat_dispersion_real
_atom_type_scat_dispersion_imag
_atom_type_scat_source
C C 0.0033 0.0016 'International Tables Vol C Tables 4.2.6.8 and 6.1.1.4'
H H 0 0 'International Tables Vol C Tables 4.2.6.8 and 6.1.1.4'
I I -0.4742 1.8119 'International Tables Vol C Tables 4.2.6.8 and 6.1.1.4'
Ir Ir -1.4442 7.9887 'International Tables Vol C Tables 4.2.6.8 and 6.1.1.4'
N N 0.0061 0.0033 'International Tables Vol C Tables 4.2.6.8 and 6.1.1.4'
O O 0.0106 0.006 'International Tables Vol C Tables 4.2.6.8 and 6.1.1.4'
P P 0.1023 0.0942 'International Tables Vol C Tables 4.2.6.8 and 6.1.1.4'

loop_
_geom_angle_atom_site_label_1
_geom_angle_atom_site_label_2
_geom_angle_atom_site_label_3
_geom_angle
_geom_angle_site_symmetry_1
_geom_angle_site_symmetry_3
_geom_angle_publ_flag
C12 Ir1 C11 95.4(3) . . ?
C12 Ir1 I2 171.4(2) . . ?
C11 Ir1 I2 87.2(2) . . ?
C12 Ir1 I1 84.8(3) . . ?
C11 Ir1 I1 175.4(3) . . ?
I2 Ir1 I1 92.044(19) . . ?
C12 Ir1 I3 96.7(2) . . ?
C11 Ir1 I3 88.8(3) . . ?
I2 Ir1 I3 91.565(18) . . ?
I1 Ir1 I3 95.750(18) . . ?
O11 C11 Ir1 177.4(10) . . ?
O12 C12 Ir1 178.0(7) . . ?
P2 N1 P1 134.6(3) . . ?
N1 P1 C111 113.1(3) . . ?
N1 P1 C121 108.0(3) . . ?
C111 P1 C121 108.2(3) . . ?
N1 P1 C131 113.2(3) . . ?
C111 P1 C131 109.1(3) . . ?
C121 P1 C131 104.8(3) . . ?
N1 P2 C211 113.9(3) . . ?
N1 P2 C221 113.2(3) . . ?
C211 P2 C221 108.7(3) . . ?
N1 P2 C231 107.9(3) . . ?
C211 P2 C231 105.5(3) . . ?
C221 P2 C231 107.2(3) . . ?
C116 C111 C112 118.7(6) . . ?
C116 C111 P1 119.1(5) . . ?
C112 C111 P1 121.8(5) . . ?
C113 C112 C111 120.2(6) . . ?
C114 C113 C112 119.7(7) . . ?
C115 C114 C113 121.4(7) . . ?
C114 C115 C116 119.7(7) . . ?
C111 C116 C115 120.2(7) . . ?
C122 C121 C126 119.0(6) . . ?
C122 C121 P1 119.7(5) . . ?
C126 C121 P1 121.0(5) . . ?
C123 C122 C121 120.3(7) . . ?
C124 C123 C122 120.3(7) . . ?
C123 C124 C125 120.3(7) . . ?
C124 C125 C126 120.9(7) . . ?
C125 C126 C121 119.3(7) . . ?
C136 C131 C132 118.4(6) . . ?
C136 C131 P1 123.7(5) . . ?
C132 C131 P1 117.6(5) . . ?
C133 C132 C131 121.0(7) . . ?
C132 C133 C134 119.7(8) . . ?
C133 C134 C135 121.3(7) . . ?
C134 C135 C136 118.5(8) . . ?
C131 C136 C135 121.0(7) . . ?
C212 C211 C216 118.7(6) . . ?
C212 C211 P2 123.8(5) . . ?
C216 C211 P2 117.5(5) . . ?
C213 C212 C211 119.5(8) . . ?
C214 C213 C212 122.0(9) . . ?
C213 C214 C215 119.6(8) . . ?
C214 C215 C216 120.4(8) . . ?
C215 C216 C211 119.8(7) . . ?
C226 C221 C222 119.0(6) . . ?
C226 C221 P2 120.5(5) . . ?
C222 C221 P2 120.2(5) . . ?
C223 C222 C221 119.8(7) . . ?
C224 C223 C222 120.7(8) . . ?
C223 C224 C225 120.6(7) . . ?
C224 C225 C226 120.2(8) . . ?
C225 C226 C221 119.6(7) . . ?
C232 C231 C236 118.8(6) . . ?
C232 C231 P2 122.7(5) . . ?
C236 C231 P2 118.5(5) . . ?
C231 C232 C233 120.3(7) . . ?
C234 C233 C232 120.4(7) . . ?
C233 C234 C235 120.7(7) . . ?
C234 C235 C236 119.2(7) . . ?
C231 C236 C235 120.6(7) . . ?

loop_
_geom_bond_atom_site_label_1
_geom_bond_atom_site_label_2
_geom_bond_distance
_geom_bond_site_symmetry_2
_geom_bond_publ_flag
Ir1 C12 1.857(8) . ?
Ir1 C11 1.920(10) . ?
Ir1 I2 2.6927(5) . ?
Ir1 I1 2.6964(6) . ?
Ir1 I3 2.8359(6) . ?
C11 O11 1.038(10) . ?
C12 O12 1.127(8) . ?
N1 P2 1.584(5) . ?
N1 P1 1.599(5) . ?
P1 C111 1.784(6) . ?
P1 C121 1.793(6) . ?
P1 C131 1.805(6) . ?
P2 C211 1.786(6) . ?
P2 C221 1.790(6) . ?
P2 C231 1.796(6) . ?
C111 C116 1.391(8) . ?
C111 C112 1.399(8) . ?
C112 C113 1.392(10) . ?
C113 C114 1.370(10) . ?
C114 C115 1.355(10) . ?
C115 C116 1.403(9) . ?
C121 C122 1.386(8) . ?
C121 C126 1.392(9) . ?
C122 C123 1.378(9) . ?
C123 C124 1.356(10) . ?
C124 C125 1.364(11) . ?
C125 C126 1.379(9) . ?
C131 C136 1.381(9) . ?
C131 C132 1.386(8) . ?
C132 C133 1.366(11) . ?
C133 C134 1.366(12) . ?
C134 C135 1.372(11) . ?
C135 C136 1.391(10) . ?
C211 C212 1.393(9) . ?
C211 C216 1.401(9) . ?
C212 C213 1.387(11) . ?
C213 C214 1.348(13) . ?
C214 C215 1.376(13) . ?
C215 C216 1.396(11) . ?
C221 C226 1.395(9) . ?
C221 C222 1.405(9) . ?
C222 C223 1.367(10) . ?
C223 C224 1.366(12) . ?
C224 C225 1.367(11) . ?
C225 C226 1.385(10) . ?
C231 C232 1.379(8) . ?
C231 C236 1.384(9) . ?
C232 C233 1.381(10) . ?
C233 C234 1.352(10) . ?
C234 C235 1.376(11) . ?
C235 C236 1.384(10) . ?
